data_7046354
loop_
_publ_author_name
'Cameron, Jamie M.'
'Fujimoto, Satomi'
'Wei, Rong-Jia'
'Newton, Graham N.'
'Oshio, Hiroki'

_publ_section_title
;
 Post-functionalization of a photoactive hybrid polyoxotungstate.
;
_journal_issue 31
_journal_name_full 'Dalton transactions (Cambridge, England : 2003)'
_journal_page_first 10590
_journal_page_last 10594
_journal_paper_doi 10.1039/c8dt01253a
_journal_volume 47
_journal_year 2018
_chemical_formula_sum 'C84 H174 K4 N20 O147 P8 W34 Zn'
_chemical_formula_weight 10536.85
_space_group_crystal_system monoclinic
_space_group_IT_number 14
_space_group_name_Hall '-P 2ybc'
_space_group_name_H-M_alt 'P 1 21/c 1'
_symmetry_space_group_name_Hall '-P 2ybc'
_symmetry_space_group_name_H-M 'P 1 21/c 1'
_atom_sites_solution_hydrogens geom
_audit_creation_method SHELXL-2014/7
_audit_update_record
;
2018-05-01 deposited with the CCDC.
2018-05-11 downloaded from the CCDC.
;
_cell_angle_alpha 90
_cell_angle_beta 102.943(3)
_cell_angle_gamma 90
_cell_formula_units_Z 4
_cell_length_a 29.322(5)
_cell_length_b 19.862(3)
_cell_length_c 37.160(7)
_cell_measurement_reflns_used 9942
_cell_measurement_temperature 100(2)
_cell_measurement_theta_max 26.06
_cell_measurement_theta_min 2.20
_cell_volume 21092(6)
_computing_cell_refinement 'Bruker SAINT'
_computing_data_collection 'Bruker APEX2'
_computing_data_reduction 'Bruker SAINT'
_computing_molecular_graphics 'Bruker SHELXTL'
_computing_publication_material 'Bruker SHELXTL'
_computing_structure_refinement 'SHELXL-2014 (Sheldrick 2014)'
_computing_structure_solution 'SHELXS-97 (Sheldrick 2008)'
_diffrn_ambient_temperature 100(2)
_diffrn_measured_fraction_theta_full 0.995
_diffrn_measured_fraction_theta_max 0.995
_diffrn_measurement_device_type 'Bruker APEX-II CCD'
_diffrn_measurement_method '\f and \w scans'
_diffrn_radiation_type MoK\a
_diffrn_radiation_wavelength 0.71073
_diffrn_reflns_av_R_equivalents 0.0986
_diffrn_reflns_av_unetI/netI 0.1332
_diffrn_reflns_Laue_measured_fraction_full 0.995
_diffrn_reflns_Laue_measured_fraction_max 0.995
_diffrn_reflns_limit_h_max 27
_diffrn_reflns_limit_h_min -36
_diffrn_reflns_limit_k_max 24
_diffrn_reflns_limit_k_min -19
_diffrn_reflns_limit_l_max 43
_diffrn_reflns_limit_l_min -45
_diffrn_reflns_number 108373
_diffrn_reflns_point_group_measured_fraction_full 0.995
_diffrn_reflns_point_group_measured_fraction_max 0.995
_diffrn_reflns_theta_full 25.242
_diffrn_reflns_theta_max 26.000
_diffrn_reflns_theta_min 1.169
_exptl_absorpt_coefficient_mu 18.812
_exptl_absorpt_correction_T_max 0.7037
_exptl_absorpt_correction_T_min 0.3844
_exptl_absorpt_correction_type empirical
_exptl_absorpt_process_details
;
SADABS 2014/1 (Bruker,2014) was used for absorption correction. R(int) was 0.1373 before and 0.1048 after correction. The Ratio of minimum to maximum transmission is 0.5462. The \l/2 correction factor is 0.00150.
;
_exptl_crystal_colour colorless
_exptl_crystal_density_diffrn 3.318
_exptl_crystal_description block
_exptl_crystal_F_000 18944
_exptl_crystal_size_max 0.100
_exptl_crystal_size_mid 0.030
_exptl_crystal_size_min 0.020
_refine_diff_density_max 6.587
_refine_diff_density_min -3.631
_refine_diff_density_rms 0.654
_refine_ls_extinction_method none
_refine_ls_goodness_of_fit_ref 1.327
_refine_ls_hydrogen_treatment constr
_refine_ls_matrix_type full
_refine_ls_number_parameters 996
_refine_ls_number_reflns 41276
_refine_ls_number_restraints 24
_refine_ls_restrained_S_all 1.328
_refine_ls_R_factor_all 0.1471
_refine_ls_R_factor_gt 0.1018
_refine_ls_shift/su_max 0.001
_refine_ls_shift/su_mean 0.000
_refine_ls_structure_factor_coef Fsqd
_refine_ls_weighting_details 'w=1/[\s^2^(Fo^2^)+(0.1000P)^2^+0.3587P] where P=(Fo^2^+2Fc^2^)/3'
_refine_ls_weighting_scheme calc
_refine_ls_wR_factor_gt 0.2479
_refine_ls_wR_factor_ref 0.2667
_reflns_Friedel_coverage 0.000
_reflns_number_gt 25598
_reflns_number_total 41276
_reflns_threshold_expression 'I > 2\s(I)'
_cod_data_source_file c8dt01253a2.cif
_cod_data_source_block 2
_cod_depositor_comments 'Adding full bibliography for 7046354--7046356.cif.'
_cod_database_code 7046354
_shelx_shelxl_version_number 2014/7
_shelx_space_group_comment
;
The symmetry employed for this shelxl refinement is uniquely defined
by the following loop, which should always be used as a source of
symmetry information in preference to the above space-group names.
They are only intended as comments.
;
_shelx_estimated_absorpt_t_min 0.255
_shelx_estimated_absorpt_t_max 0.705

loop_
_space_group_symop_operation_xyz
'x, y, z'
'-x, y+1/2, -z+1/2'
'-x, -y, -z'
'x, -y-1/2, z-1/2'

loop_
_atom_site_label
_atom_site_type_symbol
_atom_site_fract_x
_atom_site_fract_y
_atom_site_fract_z
_atom_site_U_iso_or_equiv
_atom_site_adp_type
_atom_site_occupancy
_atom_site_site_symmetry_order
_atom_site_calc_flag
_atom_site_refinement_flags_posn
_atom_site_refinement_flags_adp
O100 O 0.1644(8) 0.8130(10) 0.7327(6) 0.028(5) Uiso 1 1 d . .
O102 O 0.0791(8) 0.8250(10) 0.7393(6) 0.021(5) Uiso 1 1 d . .
O103 O 0.0984(8) 0.8217(9) 0.6764(6) 0.021(5) Uiso 1 1 d . .
O104 O 0.1584(6) 0.6684(8) 0.7297(5) 0.007(4) Uiso 1 1 d . .
O105 O 0.0764(7) 0.6607(9) 0.7377(5) 0.015(4) Uiso 1 1 d . .
O106 O 0.0962(7) 0.6644(8) 0.6746(5) 0.012(4) Uiso 1 1 d . .
O108 O -0.0347(9) 0.6860(11) 0.4757(6) 0.036(6) Uiso 1 1 d . .
O109 O -0.0312(7) 0.8174(9) 0.4769(5) 0.019(5) Uiso 1 1 d . .
O110 O -0.1194(9) 0.6104(11) 0.4959(7) 0.038(6) Uiso 1 1 d . .
O111 O -0.1137(8) 0.8997(10) 0.4987(6) 0.026(5) Uiso 1 1 d . .
O112 O 0.0514(8) 0.6236(10) 0.5006(6) 0.027(5) Uiso 1 1 d . .
O113 O -0.0280(9) 0.5762(11) 0.5221(6) 0.034(6) Uiso 1 1 d . .
O115 O -0.1315(9) 0.6082(11) 0.5650(7) 0.037(6) Uiso 1 1 d . .
O116 O -0.0425(7) 0.5687(9) 0.5898(5) 0.012(4) Uiso 1 1 d . .
O117 O 0.0412(7) 0.6435(9) 0.5714(5) 0.018(5) Uiso 1 1 d . .
O118 O 0.0466(8) 0.8493(10) 0.5744(6) 0.025(5) Uiso 1 1 d . .
O119 O -0.0338(7) 0.9313(8) 0.5945(5) 0.009(4) Uiso 1 1 d . .
O120 O -0.1478(7) 0.8281(9) 0.6213(5) 0.019(5) Uiso 1 1 d . .
O121 O -0.1512(8) 0.6768(10) 0.6200(6) 0.026(5) Uiso 1 1 d . .
O122 O -0.1311(7) 0.7498(9) 0.6821(5) 0.015(4) Uiso 1 1 d . .
O123 O 0.0831(7) 0.7427(9) 0.6169(5) 0.017(5) Uiso 1 1 d . .
O124 O 0.0501(7) 0.9209(9) 0.6365(5) 0.019(5) Uiso 1 1 d . .
O125 O -0.0709(8) 0.8967(10) 0.6493(5) 0.021(5) Uiso 1 1 d . .
O126 O -0.0541(8) 0.8285(10) 0.7115(6) 0.024(5) Uiso 1 1 d . .
O127 O -0.0563(7) 0.6699(9) 0.7103(5) 0.017(5) Uiso 1 1 d . .
O128 O 0.0090(7) 0.6003(9) 0.6909(5) 0.017(5) Uiso 1 1 d . .
O129 O 0.2480(8) 0.7336(10) 0.7476(6) 0.029(6) Uiso 1 1 d . .
O130 O 0.2143(6) 0.6573(8) 0.8048(5) 0.008(4) Uiso 1 1 d . .
O131 O 0.1294(8) 0.7380(10) 0.7970(6) 0.029(6) Uiso 1 1 d . .
O132 O 0.6654(10) 0.7241(13) 0.8716(7) 0.047(7) Uiso 1 1 d . .
O134 O 0.5824(10) 0.5848(13) 0.8416(7) 0.050(7) Uiso 1 1 d . .
O135 O 0.5121(8) 0.7911(10) 0.9541(6) 0.027(5) Uiso 1 1 d . .
O136 O 0.4198(10) 0.8367(12) 0.7849(7) 0.043(7) Uiso 1 1 d . .
O137 O 0.4598(8) 0.9080(10) 0.8599(6) 0.025(5) Uiso 1 1 d . .
O138 O 0.4184(8) 0.6307(10) 0.7794(6) 0.023(5) Uiso 1 1 d . .
O139 O 0.4534(7) 0.5455(9) 0.8479(5) 0.020(5) Uiso 1 1 d . .
O140 O 0.5400(11) 0.6695(14) 0.7696(8) 0.060(8) Uiso 1 1 d . .
O141 O 0.5423(11) 0.7982(13) 0.7714(8) 0.055(8) Uiso 1 1 d . .
O142 O 0.3467(7) 0.5805(9) 0.8832(5) 0.015(4) Uiso 1 1 d . .
O143 O 0.3766(8) 0.6383(10) 0.9448(6) 0.026(5) Uiso 1 1 d . .
O144 O 0.3801(7) 0.7960(9) 0.9518(5) 0.019(5) Uiso 1 1 d . .
O145 O 0.2990(7) 0.6549(9) 0.8099(5) 0.019(5) Uiso 1 1 d . .
O146 O 0.2686(8) 0.8104(10) 0.8726(6) 0.021(5) Uiso 1 1 d . .
O147 O 0.3041(8) 0.8093(10) 0.8147(6) 0.023(5) Uiso 1 1 d . .
O149 O 0.3982(7) 0.6651(9) 0.8476(5) 0.020(5) Uiso 1 1 d . .
O150 O 0.4011(6) 0.7921(8) 0.8522(5) 0.007(4) Uiso 1 1 d . .
O151 O 0.4348(8) 0.7230(10) 0.9084(6) 0.024(5) Uiso 1 1 d . .
O152 O 0.2178(8) 0.8024(10) 0.8089(6) 0.021(5) Uiso 1 1 d . .
O154 O 0.3484(6) 0.7257(8) 0.8850(5) 0.006(4) Uiso 1 1 d . .
O155 O 0.2945(8) 0.8581(10) 0.9445(6) 0.024(5) Uiso 1 1 d . .
O156 O 0.2923(7) 0.5845(9) 0.9376(5) 0.021(5) Uiso 1 1 d . .
O157 O 0.3243(8) 0.6143(10) 0.7469(6) 0.022(5) Uiso 1 1 d . .
O158 O 0.3653(7) 0.5550(9) 0.8163(5) 0.019(5) Uiso 1 1 d . .
O159 O 0.3903(7) 0.4629(9) 0.8715(5) 0.017(5) Uiso 1 1 d . .
O160 O 0.4363(7) 0.5774(9) 0.9106(5) 0.013(4) Uiso 1 1 d . .
O161 O 0.4534(8) 0.5763(10) 0.9871(6) 0.029(5) Uiso 1 1 d . .
O162 O 0.4485(10) 0.7157(12) 0.9776(7) 0.044(7) Uiso 1 1 d . .
O163 O 0.4578(8) 0.8480(10) 0.9967(6) 0.030(6) Uiso 1 1 d . .
O164 O 0.5094(9) 0.6397(11) 0.9486(6) 0.034(6) Uiso 1 1 d . .
O165 O 0.5984(9) 0.5758(11) 0.9635(6) 0.037(6) Uiso 1 1 d . .
O166 O 0.5885(8) 0.7119(10) 0.9570(6) 0.029(6) Uiso 1 1 d . .
O167 O 0.5993(8) 0.8499(10) 0.9723(6) 0.030(6) Uiso 1 1 d . .
O168 O 0.6141(7) 0.7977(9) 0.9081(5) 0.020(5) Uiso 1 1 d . .
O169 O 0.6827(9) 0.8638(11) 0.8751(6) 0.037(6) Uiso 1 1 d . .
O170 O 0.6319(10) 0.7993(13) 0.8127(7) 0.052(8) Uiso 1 1 d . .
O171 O 0.6095(10) 0.7372(12) 0.7423(7) 0.043(7) Uiso 1 1 d . .
O172 O 0.6289(9) 0.6628(11) 0.8069(6) 0.037(6) Uiso 1 1 d . .
O173 O 0.4668(10) 0.8602(12) 0.7308(7) 0.044(7) Uiso 1 1 d . .
O174 O 0.4619(8) 0.6177(11) 0.7217(6) 0.032(6) Uiso 1 1 d . .
O175 O 0.4970(8) 0.5609(10) 0.7894(6) 0.025(5) Uiso 1 1 d . .
O176 O 0.4971(7) 0.6631(9) 0.8305(5) 0.014(4) Uiso 1 1 d . .
O177 O 0.5337(7) 0.7233(10) 0.8922(6) 0.020(5) Uiso 1 1 d . .
O178 O 0.5007(8) 0.7918(10) 0.8350(6) 0.022(5) Uiso 1 1 d . .
O179 O 0.5737(8) 0.7245(10) 0.8402(6) 0.025(5) Uiso 1 1 d . .
O180 O 0.5818(9) 0.8675(11) 0.8500(6) 0.032(6) Uiso 1 1 d . .
O181 O 0.6136(9) 0.6399(11) 0.9036(6) 0.034(6) Uiso 1 1 d . .
O182 O 0.4373(8) 0.8651(10) 0.9189(6) 0.025(5) Uiso 1 1 d . .
O183 O 0.3980(8) 0.9875(10) 0.8862(6) 0.029(6) Uiso 1 1 d . .
O184 O 0.3686(7) 0.9082(9) 0.8251(5) 0.013(4) Uiso 1 1 d . .
O185 O 0.3284(9) 0.8594(11) 0.7541(6) 0.033(6) Uiso 1 1 d . .
O186 O 0.3564(8) 0.7351(10) 0.7826(6) 0.023(5) Uiso 1 1 d . .
O187 O 0.3491(8) 0.8708(10) 0.8926(6) 0.027(5) Uiso 1 1 d . .
O188 O 0.2990(7) 0.7227(9) 0.9313(5) 0.017(5) Uiso 1 1 d . .
O189 O 0.2670(7) 0.6483(9) 0.8680(5) 0.012(4) Uiso 1 1 d . .
O191 O 0.6763(9) 0.5824(12) 0.8680(7) 0.042(7) Uiso 1 1 d . .
O192 O 0.5370(9) 0.9840(11) 0.8627(6) 0.035(6) Uiso 1 1 d . .
O193 O 0.5314(8) 0.4661(10) 0.8457(6) 0.030(6) Uiso 1 1 d . .
O194 O 0.5390(9) 0.8645(12) 0.9053(7) 0.042(7) Uiso 1 1 d . .
O195 O 0.5016(8) 0.9030(10) 0.8035(6) 0.026(5) Uiso 1 1 d . .
O196 O 0.5343(7) 0.5770(9) 0.8941(5) 0.016(5) Uiso 1 1 d . .
O197 O -0.1991(8) 0.8948(11) 0.4450(6) 0.031(6) Uiso 1 1 d . .
O198 O -0.1192(10) 0.8211(13) 0.4392(7) 0.048(7) Uiso 1 1 d . .
O199 O -0.0576(10) 0.7517(12) 0.4071(7) 0.047(7) Uiso 1 1 d . .
O200 O -0.1213(10) 0.6906(13) 0.4380(7) 0.049(7) Uiso 1 1 d . .
O201 O -0.1926(8) 0.7573(10) 0.4564(6) 0.030(6) Uiso 1 1 d . .
O202 O -0.2036(9) 0.6155(11) 0.4442(7) 0.038(6) Uiso 1 1 d . .
O203 O -0.1850(8) 0.6748(11) 0.5159(6) 0.031(6) Uiso 1 1 d . .
O204 O -0.1826(7) 0.8352(9) 0.5162(5) 0.015(5) Uiso 1 1 d . .
O205 O -0.1083(8) 0.7552(10) 0.5007(6) 0.028(5) Uiso 1 1 d . .
O206 O 0.0260(8) 0.7505(9) 0.5281(6) 0.020(5) Uiso 1 1 d . .
O207 O -0.0504(8) 0.8129(11) 0.5490(6) 0.030(6) Uiso 1 1 d . .
O208 O -0.0519(9) 0.6883(11) 0.5498(6) 0.033(6) Uiso 1 1 d . .
O209 O -0.1204(9) 0.7528(10) 0.5646(7) 0.033(6) Uiso 1 1 d . .
O210 O -0.0207(8) 0.9219(10) 0.5250(6) 0.027(5) Uiso 1 1 d . .
O211 O 0.0582(9) 0.8716(12) 0.5022(7) 0.040(6) Uiso 1 1 d . .
O212 O -0.2230(9) 0.6192(12) 0.5695(7) 0.041(7) Uiso 1 1 d . .
O213 O -0.2162(7) 0.8943(9) 0.5712(5) 0.017(5) Uiso 1 1 d . .
O214 O -0.0861(8) 1.0127(11) 0.5400(6) 0.032(6) Uiso 1 1 d . .
O215 O -0.1245(8) 0.8943(10) 0.5687(6) 0.024(5) Uiso 1 1 d . .
O216 O 0.1284(8) 0.6238(10) 0.6160(6) 0.026(5) Uiso 1 1 d . .
O217 O 0.1303(9) 0.8630(11) 0.6171(6) 0.033(6) Uiso 1 1 d . .
O218 O 0.0039(8) 0.8109(10) 0.6310(6) 0.023(5) Uiso 1 1 d . .
O219 O -0.0652(7) 0.7504(9) 0.6465(5) 0.014(4) Uiso 1 1 d . .
O220 O -0.0739(8) 0.6041(11) 0.6465(6) 0.031(6) Uiso 1 1 d . .
O221 O -0.1473(8) 0.6144(10) 0.6853(6) 0.022(5) Uiso 1 1 d . .
O222 O -0.1416(7) 0.8881(9) 0.6877(5) 0.020(5) Uiso 1 1 d . .
O223 O -0.0123(9) 1.0106(11) 0.6555(6) 0.037(6) Uiso 1 1 d . .
O224 O 0.0021(7) 0.6802(9) 0.6304(5) 0.018(5) Uiso 1 1 d . .
O225 O 0.0461(9) 0.5668(11) 0.6321(6) 0.034(6) Uiso 1 1 d . .
O226 O -0.0220(8) 0.4851(10) 0.6519(6) 0.030(6) Uiso 1 1 d . .
O227 O 0.0046(8) 0.6063(10) 0.7664(6) 0.023(5) Uiso 1 1 d . .
O228 O 0.0113(8) 0.7437(10) 0.6910(6) 0.026(5) Uiso 1 1 d . .
O229 O 0.0140(8) 0.7442(10) 0.7580(6) 0.028(6) Uiso 1 1 d . .
O230 O 0.0099(8) 0.8805(11) 0.7683(6) 0.031(6) Uiso 1 1 d . .
O231 O 0.0147(7) 0.8912(9) 0.6943(5) 0.019(5) Uiso 1 1 d . .
O232 O -0.2072(9) 0.7530(11) 0.5681(7) 0.034(6) Uiso 1 1 d . .
O233 O -0.0952(9) 0.4936(12) 0.5351(7) 0.043(7) Uiso 1 1 d . .
O234 O 0.4626(7) 0.7354(9) 0.7629(6) 0.019(5) Uiso 1 1 d . .
O235 O 0.2508(9) 1.1663(11) 0.8520(6) 0.037(6) Uiso 1 1 d D .
O236 O 0.2344(8) 1.1614(10) 0.7886(6) 0.026(5) Uiso 1 1 d . .
O237 O 0.1659(9) 1.1772(12) 0.7014(7) 0.042(7) Uiso 1 1 d . .
O238 O 0.1107(10) 1.1761(14) 0.7294(8) 0.054(8) Uiso 1 1 d D .
O239 O 0.1080(10) 0.3056(13) 0.7257(7) 0.052(8) Uiso 1 1 d D .
O240 O 0.1653(9) 0.3064(12) 0.7008(7) 0.041(7) Uiso 1 1 d . .
O241 O 0.2321(9) 0.2948(12) 0.7869(7) 0.041(7) Uiso 1 1 d . .
O242 O 0.2433(10) 0.2961(12) 0.8488(7) 0.045(7) Uiso 1 1 d . .
C5 C 0.2454(8) 0.4367(9) 0.7862(4) 0.028(8) Uiso 1 1 d G .
H5 H 0.2418 0.4154 0.7629 0.034 Uiso 1 1 calc R U
C1 C 0.2512(8) 0.5061(8) 0.7892(4) 0.019(7) Uiso 1 1 d G .
H1 H 0.2515 0.5322 0.7678 0.023 Uiso 1 1 calc R U
C24 C 0.2565(8) 0.5373(7) 0.8234(5) 0.017(7) Uiso 1 1 d G .
C2 C 0.2560(9) 0.4990(10) 0.8546(4) 0.036(9) Uiso 1 1 d G .
H2 H 0.2596 0.5203 0.8780 0.043 Uiso 1 1 calc R U
C3 C 0.2502(9) 0.4296(9) 0.8517(5) 0.045(10) Uiso 1 1 d G .
H3 H 0.2499 0.4035 0.8730 0.054 Uiso 1 1 calc R U
C4 C 0.2449(8) 0.3985(7) 0.8175(6) 0.017(7) Uiso 1 1 d G .
C6 C 0.1549(7) 0.5210(9) 0.7009(6) 0.074(15) Uiso 1 1 d G .
H6 H 0.1756 0.5491 0.6913 0.089 Uiso 1 1 calc R U
C8 C 0.1609(6) 0.4516(9) 0.7016(6) 0.022(7) Uiso 1 1 d G .
H8 H 0.1856 0.4321 0.6924 0.026 Uiso 1 1 calc R U
C9 C 0.1307(7) 0.4106(6) 0.7157(5) 0.020(7) Uiso 1 1 d DG .
C10 C 0.0945(6) 0.4390(8) 0.7291(5) 0.021(7) Uiso 1 1 d G .
H10 H 0.0739 0.4110 0.7388 0.025 Uiso 1 1 calc R U
C11 C 0.0885(6) 0.5085(8) 0.7285(5) 0.015(7) Uiso 1 1 d G .
H11 H 0.0638 0.5279 0.7377 0.018 Uiso 1 1 calc R U
C7 C 0.1188(7) 0.5495(6) 0.7144(6) 0.020(7) Uiso 1 1 d G .
C13 C 0.1572(8) 0.9668(10) 0.7016(6) 0.059(13) Uiso 1 1 d G .
H13 H 0.1765 0.9399 0.6900 0.071 Uiso 1 1 calc R U
C12 C 0.1246(8) 0.9364(6) 0.7183(6) 0.031(9) Uiso 1 1 d G .
C17 C 0.0963(7) 0.9757(9) 0.7353(5) 0.021(7) Uiso 1 1 d G .
H17 H 0.0740 0.9549 0.7467 0.026 Uiso 1 1 calc R U
C16 C 0.1005(7) 1.0454(8) 0.7355(5) 0.024(8) Uiso 1 1 d G .
H16 H 0.0812 1.0722 0.7471 0.028 Uiso 1 1 calc R U
C15 C 0.1331(7) 1.0758(7) 0.7188(5) 0.015(6) Uiso 1 1 d DG .
C14 C 0.1615(7) 1.0365(10) 0.7018(6) 0.030(8) Uiso 1 1 d G .
H14 H 0.1837 1.0572 0.6904 0.036 Uiso 1 1 calc R U
C19 C 0.2475(8) 0.9508(9) 0.7955(4) 0.027(8) Uiso 1 1 d G .
H19 H 0.2439 0.9240 0.7739 0.033 Uiso 1 1 calc R U
C18 C 0.2576(8) 0.9205(7) 0.8301(5) 0.024(8) Uiso 1 1 d G .
C23 C 0.2629(8) 0.9597(9) 0.8617(4) 0.020(7) Uiso 1 1 d G .
H23 H 0.2698 0.9389 0.8854 0.024 Uiso 1 1 calc R U
C22 C 0.2582(9) 1.0292(9) 0.8588(5) 0.038(9) Uiso 1 1 d G .
H22 H 0.2618 1.0560 0.8805 0.045 Uiso 1 1 calc R U
C21 C 0.2481(8) 1.0596(7) 0.8242(5) 0.021(7) Uiso 1 1 d G .
C20 C 0.2428(8) 1.0204(9) 0.7926(4) 0.028(8) Uiso 1 1 d G .
H20 H 0.2359 1.0411 0.7689 0.033 Uiso 1 1 calc R U
C25 C 0.2407(13) 0.3295(16) 0.8182(10) 0.030(8) Uiso 1 1 d . .
C26 C 0.1283(11) 0.3406(9) 0.7181(9) 0.026(8) Uiso 1 1 d D .
C27 C 0.1280(13) 1.1435(11) 0.7185(10) 0.040(10) Uiso 1 1 d D .
C28 C 0.2434(13) 1.1335(16) 0.8229(8) 0.032(9) Uiso 1 1 d D .
W1 W 0.35820(4) 0.63954(6) 0.78893(3) 0.0153(3) Uani 1 1 d . .
W2 W 0.36037(4) 0.82759(6) 0.79475(4) 0.0167(3) Uani 1 1 d . .
W3 W 0.44780(5) 0.63248(6) 0.95312(4) 0.0212(3) Uani 1 1 d . .
W4 W 0.44991(5) 0.80103(6) 0.95806(4) 0.0233(3) Uani 1 1 d . .
W5 W 0.00848(4) 0.82873(6) 0.73169(3) 0.0138(3) Uani 1 1 d . .
W6 W 0.39760(5) 0.54757(6) 0.86458(4) 0.0185(3) Uani 1 1 d . .
W7 W 0.07676(5) 0.83920(6) 0.62113(4) 0.0165(3) Uani 1 1 d . .
W8 W 0.32035(5) 0.63950(6) 0.91368(3) 0.0174(3) Uani 1 1 d . .
W9 W 0.07319(5) 0.65088(6) 0.61946(4) 0.0178(3) Uani 1 1 d . .
W10 W -0.11182(5) 0.66557(6) 0.66680(4) 0.0204(3) Uani 1 1 d . .
W11 W 0.32225(5) 0.80721(6) 0.91876(4) 0.0184(3) Uani 1 1 d . .
W12 W -0.00913(5) 0.92581(6) 0.64568(4) 0.0173(3) Uani 1 1 d . .
W13 W 0.48035(5) 0.82730(7) 0.77315(4) 0.0270(3) Uani 1 1 d . .
W14 W -0.10874(5) 0.83413(6) 0.66854(4) 0.0191(3) Uani 1 1 d . .
W15 W 0.47777(5) 0.64366(6) 0.76678(4) 0.0238(3) Uani 1 1 d . .
W16 W -0.17776(5) 0.67032(7) 0.56841(4) 0.0259(3) Uani 1 1 d . .
W17 W 0.00509(4) 0.66062(6) 0.73028(3) 0.0149(3) Uani 1 1 d . .
W18 W 0.40261(5) 0.90448(6) 0.87526(4) 0.0213(3) Uani 1 1 d . .
W19 W 0.56983(5) 0.80066(7) 0.93810(4) 0.0315(4) Uani 1 1 d . .
W20 W 0.01169(5) 0.84064(6) 0.52123(4) 0.0235(3) Uani 1 1 d . .
W21 W -0.17411(5) 0.83900(7) 0.56988(4) 0.0236(3) Uani 1 1 d . .
W22 W 0.51721(5) 0.54968(6) 0.84287(4) 0.0245(3) Uani 1 1 d . .
W23 W 0.00816(5) 0.65650(6) 0.51971(4) 0.0249(3) Uani 1 1 d . .
W24 W -0.01574(5) 0.56837(6) 0.64229(4) 0.0198(3) Uani 1 1 d . .
W25 W 0.56670(5) 0.63176(7) 0.93227(4) 0.0272(3) Uani 1 1 d . .
W26 W -0.07443(5) 0.92839(6) 0.54615(4) 0.0244(3) Uani 1 1 d . .
W27 W -0.16094(6) 0.84101(7) 0.47288(4) 0.0309(4) Uani 1 1 d . .
W28 W 0.52286(5) 0.90292(7) 0.85515(5) 0.0323(4) Uani 1 1 d . .
W29 W -0.08144(6) 0.57470(7) 0.54293(4) 0.0284(4) Uani 1 1 d . .
W30 W 0.63165(5) 0.63930(8) 0.85800(5) 0.0362(4) Uani 1 1 d . .
W31 W 0.59153(5) 0.73274(8) 0.78116(5) 0.0368(4) Uani 1 1 d . .
W32 W -0.16444(6) 0.67062(7) 0.47135(4) 0.0334(4) Uani 1 1 d . .
W33 W 0.63405(5) 0.80956(8) 0.86309(5) 0.0396(4) Uani 1 1 d . .
W34 W -0.07464(6) 0.75278(7) 0.44775(4) 0.0298(4) Uani 1 1 d . .
Zn39 Zn 0.18692(14) 0.73563(16) 0.77188(10) 0.0220(9) Uani 1 1 d . .
P40 P 0.2622(3) 0.8316(4) 0.8321(2) 0.0194(19) Uani 1 1 d . .
P41 P 0.2598(3) 0.6293(4) 0.8262(2) 0.0186(19) Uani 1 1 d . .
P42 P 0.1113(3) 0.6406(4) 0.7137(2) 0.0144(17) Uani 1 1 d . U
P100 P 0.1162(3) 0.8423(4) 0.7165(2) 0.0152(17) Uani 1 1 d . U
P101 P 0.3959(3) 0.7256(3) 0.8733(2) 0.0100(16) Uani 1 1 d . .
P102 P 0.5258(3) 0.7259(4) 0.8511(3) 0.022(2) Uani 1 1 d . .
P103 P -0.0823(3) 0.7520(4) 0.5423(2) 0.0170(18) Uani 1 1 d . .
P104 P -0.0120(3) 0.7465(3) 0.64861(19) 0.0071(14) Uani 1 1 d . U

loop_
_atom_site_aniso_label
_atom_site_aniso_U_11
_atom_site_aniso_U_22
_atom_site_aniso_U_33
_atom_site_aniso_U_23
_atom_site_aniso_U_13
_atom_site_aniso_U_12
W1 0.0141(7) 0.0139(6) 0.0181(7) -0.0006(5) 0.0037(5) 0.0025(5)
W2 0.0121(7) 0.0122(6) 0.0268(8) 0.0037(5) 0.0064(6) 0.0014(5)
W3 0.0190(7) 0.0215(7) 0.0204(7) 0.0030(5) -0.0012(6) 0.0024(6)
W4 0.0176(7) 0.0232(7) 0.0267(8) -0.0076(6) -0.0003(6) -0.0025(6)
W5 0.0107(6) 0.0126(6) 0.0174(7) 0.0003(5) 0.0017(5) 0.0017(5)
W6 0.0163(7) 0.0135(6) 0.0240(8) 0.0024(5) 0.0010(6) 0.0026(5)
W7 0.0141(7) 0.0166(6) 0.0196(7) 0.0024(5) 0.0051(5) -0.0024(5)
W8 0.0158(7) 0.0185(6) 0.0181(7) 0.0014(5) 0.0043(5) -0.0018(5)
W9 0.0194(7) 0.0141(6) 0.0200(7) -0.0005(5) 0.0045(6) 0.0013(5)
W10 0.0116(7) 0.0254(7) 0.0226(8) 0.0047(6) 0.0005(6) -0.0058(5)
W11 0.0158(7) 0.0170(6) 0.0229(7) -0.0056(5) 0.0053(6) 0.0011(5)
W12 0.0166(7) 0.0118(6) 0.0223(7) 0.0032(5) 0.0019(6) 0.0011(5)
W13 0.0189(8) 0.0246(7) 0.0420(9) 0.0098(6) 0.0164(7) 0.0016(6)
W14 0.0099(7) 0.0240(7) 0.0228(8) 0.0038(5) 0.0026(6) 0.0033(5)
W15 0.0195(8) 0.0250(7) 0.0304(8) 0.0020(6) 0.0128(6) 0.0064(6)
W16 0.0185(8) 0.0302(7) 0.0247(8) 0.0047(6) -0.0042(6) -0.0081(6)
W17 0.0145(7) 0.0121(6) 0.0170(7) 0.0027(5) 0.0013(5) -0.0021(5)
W18 0.0198(8) 0.0096(6) 0.0356(8) -0.0029(5) 0.0083(6) -0.0024(5)
W19 0.0136(8) 0.0301(8) 0.0479(10) -0.0070(7) 0.0005(7) -0.0056(6)
W20 0.0262(8) 0.0260(7) 0.0192(8) 0.0057(6) 0.0071(6) -0.0029(6)
W21 0.0146(7) 0.0321(8) 0.0220(8) 0.0050(6) -0.0006(6) 0.0017(6)
W22 0.0184(8) 0.0211(7) 0.0354(9) 0.0017(6) 0.0091(6) 0.0067(6)
W23 0.0295(9) 0.0247(7) 0.0196(8) -0.0033(6) 0.0040(6) 0.0006(6)
W24 0.0227(8) 0.0121(6) 0.0230(7) -0.0010(5) 0.0017(6) -0.0045(5)
W25 0.0144(7) 0.0292(7) 0.0349(9) -0.0003(6) -0.0010(6) 0.0025(6)
W26 0.0244(8) 0.0230(7) 0.0244(8) 0.0088(6) 0.0027(6) 0.0011(6)
W27 0.0288(9) 0.0400(8) 0.0195(8) 0.0075(6) -0.0041(7) 0.0016(7)
W28 0.0205(8) 0.0206(7) 0.0569(11) 0.0007(7) 0.0114(7) -0.0067(6)
W29 0.0355(9) 0.0238(7) 0.0233(8) -0.0055(6) 0.0009(7) -0.0076(6)
W30 0.0144(8) 0.0382(8) 0.0581(11) 0.0073(8) 0.0128(7) 0.0098(7)
W31 0.0207(8) 0.0412(9) 0.0550(11) 0.0070(8) 0.0223(8) 0.0036(7)
W32 0.0343(10) 0.0387(8) 0.0215(8) -0.0010(6) -0.0062(7) -0.0115(7)
W33 0.0129(8) 0.0397(9) 0.0693(12) 0.0001(8) 0.0161(8) -0.0026(7)
W34 0.0353(9) 0.0346(8) 0.0175(7) 0.0014(6) 0.0014(6) -0.0012(7)
Zn39 0.023(2) 0.0142(17) 0.024(2) -0.0018(15) -0.0053(17) 0.0043(15)
P40 0.021(5) 0.008(4) 0.030(5) -0.001(3) 0.007(4) 0.003(3)
P41 0.018(5) 0.015(4) 0.020(5) 0.000(3) -0.003(4) 0.005(3)
P42 0.0145(19) 0.0138(18) 0.0151(19) 0.0004(10) 0.0037(10) 0.0003(10)
P100 0.0150(19) 0.0149(19) 0.0159(19) -0.0004(10) 0.0036(10) 0.0000(10)
P101 0.008(4) 0.010(3) 0.009(4) 0.007(3) -0.004(3) -0.003(3)
P102 0.025(5) 0.008(4) 0.035(5) 0.007(3) 0.006(4) -0.005(3)
P103 0.018(5) 0.020(4) 0.010(4) 0.008(3) -0.003(3) -0.002(3)
P104 0.0072(17) 0.0067(16) 0.0075(17) 0.0007(10) 0.0016(10) 0.0000(10)

loop_
_atom_type_symbol
_atom_type_description
_atom_type_scat_dispersion_real
_atom_type_scat_dispersion_imag
_atom_type_scat_source
C C 0.0033 0.0016 'International Tables Vol C Tables 4.2.6.8 and 6.1.1.4'
H H 0.0000 0.0000 'International Tables Vol C Tables 4.2.6.8 and 6.1.1.4'
K K 0.2009 0.2494 'International Tables Vol C Tables 4.2.6.8 and 6.1.1.4'
O O 0.0106 0.0060 'International Tables Vol C Tables 4.2.6.8 and 6.1.1.4'
P P 0.1023 0.0942 'International Tables Vol C Tables 4.2.6.8 and 6.1.1.4'
W W -0.8490 6.8722 'International Tables Vol C Tables 4.2.6.8 and 6.1.1.4'
Zn Zn 0.2839 1.4301 'International Tables Vol C Tables 4.2.6.8 and 6.1.1.4'
N N 0.0061 0.0033 'International Tables Vol C Tables 4.2.6.8 and 6.1.1.4'

loop_
_geom_angle_atom_site_label_1
_geom_angle_atom_site_label_2
_geom_angle_atom_site_label_3
_geom_angle
P100 O100 Zn39 132.0(14)
P100 O102 W5 137.0(12)
P100 O103 W7 154.4(12)
P42 O104 Zn39 136.0(12)
P42 O105 W17 135.0(12)
P42 O106 W9 153.9(11)
W34 O108 W23 151.5(13)
W20 O109 W34 150.0(11)
W32 O110 W29 149.2(14)
W27 O111 W26 147.9(12)
W29 O113 W23 123.1(12)
W16 O115 W29 152.1(14)
W29 O116 W24 166.0(12)
W9 O117 W23 167.7(11)
W7 O118 W20 168.6(12)
W12 O119 W26 164.0(11)
W14 O120 W21 163.2(12)
W10 O121 W16 162.6(14)
W10 O122 W14 123.6(11)
W9 O123 W7 162.1(13)
W12 O124 W7 123.8(10)
W14 O125 W12 148.5(11)
W5 O126 W14 152.2(13)
W17 O127 W10 151.4(12)
W24 O128 W17 149.4(11)
P41 O130 Zn39 142.1(12)
W33 O132 W30 121.4(14)
W30 O134 W22 151.8(16)
W4 O135 W19 162.4(13)
W2 O136 W13 168.8(14)
W18 O137 W28 167.0(12)
W1 O138 W15 166.5(12)
W6 O139 W22 166.0(12)
W15 O140 W31 152.9(17)
W31 O141 W13 151.1(16)
W6 O142 W8 152.2(11)
W8 O143 W3 149.4(13)
W11 O144 W4 145.1(12)
P41 O145 W1 151.6(12)
P40 O146 W11 137.0(14)
P40 O147 W2 153.0(13)
P101 O149 W1 132.7(12)
P101 O149 W6 125.8(11)
W1 O149 W6 90.1(7)
P101 O150 W2 129.4(10)
P101 O150 W18 127.3(10)
W2 O150 W18 90.6(6)
P101 O151 W4 127.9(12)
P101 O151 W3 125.7(12)
W4 O151 W3 88.8(7)
P40 O152 Zn39 149.1(14)
P101 O154 W8 125.1(9)
P101 O154 W11 126.0(10)
W8 O154 W11 94.3(7)
W6 O158 W1 123.4(10)
W3 O160 W6 151.9(11)
W4 O162 W3 127.8(14)
W3 O164 W25 164.2(13)
W25 O166 W19 123.9(11)
W19 O168 W33 154.1(12)
W33 O170 W31 123.3(15)
W31 O172 W30 124.4(13)
W15 O175 W22 123.2(11)
P102 O176 W15 126.5(11)
P102 O176 W22 124.8(10)
W15 O176 W22 91.9(6)
P102 O177 W19 131.2(12)
P102 O177 W25 127.3(11)
W19 O177 W25 89.5(7)
P102 O178 W13 128.5(12)
P102 O178 W28 126.1(12)
W13 O178 W28 91.2(7)
P102 O179 W31 130.0(12)
P102 O179 W30 124.9(12)
W31 O179 W30 90.9(8)
P102 O179 W33 121.5(12)
W31 O179 W33 89.0(8)
W30 O179 W33 88.8(7)
W33 O180 W28 153.6(14)
W30 O181 W25 151.1(14)
W18 O182 W4 155.6(13)
W18 O184 W2 120.3(9)
W2 O186 W1 159.6(12)
W11 O187 W18 150.4(12)
W11 O188 W8 120.6(11)
P41 O189 W8 135.3(12)
W19 O194 W28 150.1(15)
W28 O195 W13 126.5(11)
W25 O196 W22 152.4(12)
W34 O198 W27 123.3(14)
W34 O200 W32 124.2(14)
W27 O201 W32 122.0(12)
W32 O203 W16 155.1(14)
W27 O204 W21 152.7(12)
P103 O205 W27 125.8(12)
P103 O205 W34 127.7(14)
W27 O205 W34 90.3(7)
P103 O205 W32 123.1(12)
W27 O205 W32 89.5(8)
W34 O205 W32 88.8(7)
W20 O206 W23 149.8(12)
P103 O207 W20 128.6(13)
P103 O207 W26 126.4(13)
W20 O207 W26 90.3(8)
P103 O208 W23 126.3(13)
P103 O208 W29 124.9(14)
W23 O208 W29 89.3(8)
P103 O209 W21 129.1(12)
P103 O209 W16 129.5(13)
W21 O209 W16 90.1(9)
W20 O210 W26 124.1(11)
W21 O215 W26 152.9(12)
P104 O218 W7 129.8(12)
P104 O218 W12 127.6(13)
W7 O218 W12 90.2(7)
P104 O219 W14 129.5(10)
P104 O219 W10 126.1(10)
W14 O219 W10 89.7(7)
W24 O220 W10 152.6(13)
P104 O224 W9 128.8(11)
P104 O224 W24 128.1(12)
W9 O224 W24 92.5(7)
W24 O225 W9 118.9(12)
P104 O228 W17 126.8(12)
P104 O228 W5 124.5(11)
W17 O228 W5 95.3(8)
W5 O229 W17 119.4(11)
W5 O231 W12 148.2(12)
W16 O232 W21 123.1(14)
W15 O234 W13 149.7(12)
C1 C5 C4 120.0
C5 C1 C24 120.0
C2 C24 C1 120.0
C2 C24 P41 120.5(11)
C1 C24 P41 119.4(11)
C24 C2 C3 120.0
C2 C3 C4 120.0
C25 C4 C3 115(2)
C25 C4 C5 125(2)
C3 C4 C5 120.0
C8 C6 C7 120.0
C9 C8 C6 120.0
C10 C9 C8 120.0
C10 C9 C26 109.2(19)
C8 C9 C26 130.8(19)
C9 C10 C11 120.0
C7 C11 C10 120.0
C11 C7 C6 120.0
C11 C7 P42 120.2(12)
C6 C7 P42 119.8(12)
C12 C13 C14 120.0
C13 C12 C17 120.0
C13 C12 P100 120.8(13)
C17 C12 P100 119.2(13)
C16 C17 C12 120.0
C17 C16 C15 120.0
C27 C15 C14 129(2)
C27 C15 C16 110(2)
C14 C15 C16 120.0
C15 C14 C13 120.0
C18 C19 C20 120.0
C19 C18 C23 120.0
C19 C18 P40 118.0(11)
C23 C18 P40 122.0(11)
C22 C23 C18 120.0
C23 C22 C21 120.0
C20 C21 C22 120.0
C20 C21 C28 122.5(16)
C22 C21 C28 117.5(16)
C21 C20 C19 120.0
O242 C25 O241 118(3)
O242 C25 C4 122(3)
O241 C25 C4 120(3)
O239 C26 C9 139(4)
O239 C26 O240 109(3)
C9 C26 O240 111(2)
O238 C27 C15 137(4)
O238 C27 O237 112(3)
C15 C27 O237 110(2)
O235 C28 O236 124(3)
O235 C28 C21 120(3)
O236 C28 C21 116(2)
O157 W1 O138 100.2(10)
O157 W1 O186 100.5(9)
O138 W1 O186 94.1(9)
O157 W1 O158 101.3(9)
O138 W1 O158 91.3(9)
O186 W1 O158 156.3(8)
O157 W1 O145 91.3(9)
O138 W1 O145 168.5(8)
O186 W1 O145 84.2(9)
O158 W1 O145 86.0(8)
O157 W1 O149 173.7(9)
O138 W1 O149 84.1(8)
O186 W1 O149 83.8(8)
O158 W1 O149 73.8(7)
O145 W1 O149 84.4(8)
O185 W2 O136 98.1(11)
O185 W2 O186 98.9(10)
O136 W2 O186 93.3(10)
O185 W2 O184 100.4(9)
O136 W2 O184 92.0(10)
O186 W2 O184 159.0(8)
O185 W2 O147 93.5(10)
O136 W2 O147 168.4(10)
O186 W2 O147 84.2(9)
O184 W2 O147 86.5(8)
O185 W2 O150 175.1(9)
O136 W2 O150 84.2(9)
O186 W2 O150 85.2(7)
O184 W2 O150 75.2(7)
O147 W2 O150 84.3(7)
O161 W3 O164 100.9(11)
O161 W3 O162 103.5(11)
O164 W3 O162 94.0(11)
O161 W3 O160 102.4(9)
O164 W3 O160 87.9(9)
O162 W3 O160 153.2(9)
O161 W3 O143 94.4(10)
O164 W3 O143 164.4(9)
O162 W3 O143 85.7(10)
O160 W3 O143 85.5(8)
O161 W3 O151 172.8(9)
O164 W3 O151 83.5(9)
O162 W3 O151 70.3(9)
O160 W3 O151 83.4(7)
O143 W3 O151 81.7(8)
O163 W4 O162 100.6(11)
O163 W4 O135 100.1(11)
O162 W4 O135 92.4(11)
O163 W4 O182 104.3(10)
O162 W4 O182 153.6(10)
O135 W4 O182 92.0(10)
O163 W4 O144 93.9(10)
O162 W4 O144 83.6(10)
O135 W4 O144 165.9(9)
O182 W4 O144 85.8(9)
O163 W4 O151 172.0(9)
O162 W4 O151 72.0(9)
O135 W4 O151 83.4(9)
O182 W4 O151 82.7(8)
O144 W4 O151 82.5(8)
O230 W5 O126 100.0(11)
O230 W5 O231 101.6(9)
O126 W5 O231 87.3(9)
O230 W5 O229 97.9(10)
O126 W5 O229 99.7(9)
O231 W5 O229 157.8(9)
O230 W5 O102 94.0(10)
O126 W5 O102 163.9(9)
O231 W5 O102 82.1(9)
O229 W5 O102 86.1(9)
O230 W5 O228 168.9(9)
O126 W5 O228 84.7(9)
O231 W5 O228 88.5(8)
O229 W5 O228 71.3(8)
O102 W5 O228 83.0(8)
O159 W6 O158 99.9(9)
O159 W6 O139 100.1(9)
O158 W6 O139 88.6(9)
O159 W6 O142 98.4(9)
O158 W6 O142 93.1(9)
O139 W6 O142 160.8(8)
O159 W6 O160 103.6(8)
O158 W6 O160 156.4(8)
O139 W6 O160 85.2(8)
O142 W6 O160 85.7(8)
O159 W6 O149 171.8(8)
O158 W6 O149 72.5(7)
O139 W6 O149 83.0(8)
O142 W6 O149 79.3(8)
O160 W6 O149 84.1(7)
O217 W7 O118 98.8(11)
O217 W7 O123 99.4(10)
O118 W7 O123 94.0(9)
O217 W7 O124 103.8(10)
O118 W7 O124 92.7(9)
O123 W7 O124 154.6(9)
O217 W7 O103 92.9(10)
O118 W7 O103 168.3(10)
O123 W7 O103 84.2(8)
O124 W7 O103 84.4(8)
O217 W7 O218 175.5(9)
O118 W7 O218 84.7(9)
O123 W7 O218 83.2(8)
O124 W7 O218 73.1(8)
O103 W7 O218 83.6(8)
O156 W8 O143 97.7(10)
O156 W8 O142 102.7(9)
O143 W8 O142 86.4(9)
O156 W8 O188 98.0(9)
O143 W8 O188 96.6(9)
O142 W8 O188 158.6(8)
O156 W8 O189 96.7(9)
O143 W8 O189 164.1(9)
O142 W8 O189 84.1(8)
O188 W8 O189 87.8(8)
O156 W8 O154 169.7(8)
O143 W8 O154 86.3(8)
O142 W8 O154 87.0(7)
O188 W8 O154 72.1(7)
O189 W8 O154 80.6(7)
O216 W9 O117 100.8(10)
O216 W9 O123 98.1(9)
O117 W9 O123 94.7(8)
O216 W9 O225 100.9(10)
O117 W9 O225 91.0(9)
O123 W9 O225 158.8(10)
O216 W9 O106 90.6(9)
O117 W9 O106 168.6(9)
O123 W9 O106 84.3(8)
O225 W9 O106 86.1(8)
O216 W9 O224 173.4(8)
O117 W9 O224 84.5(8)
O123 W9 O224 85.3(8)
O225 W9 O224 74.9(9)
O106 W9 O224 84.1(7)
O221 W10 O121 98.1(10)
O221 W10 O122 99.0(9)
O121 W10 O122 90.5(9)
O221 W10 O220 103.8(10)
O121 W10 O220 90.1(9)
O122 W10 O220 156.8(9)
O221 W10 O127 99.0(9)
O121 W10 O127 162.8(9)
O122 W10 O127 87.9(8)
O220 W10 O127 84.7(9)
O221 W10 O219 171.5(8)
O121 W10 O219 84.2(8)
O122 W10 O219 72.7(8)
O220 W10 O219 84.3(8)
O127 W10 O219 79.0(7)
O155 W11 O144 100.3(9)
O155 W11 O187 101.5(10)
O144 W11 O187 89.8(9)
O155 W11 O188 98.2(9)
O144 W11 O188 93.2(8)
O187 W11 O188 159.2(9)
O155 W11 O146 94.4(9)
O144 W11 O146 164.6(9)
O187 W11 O146 83.0(9)
O188 W11 O146 89.0(8)
O155 W11 O154 169.4(8)
O144 W11 O154 84.8(7)
O187 W11 O154 87.8(8)
O188 W11 O154 72.1(8)
O146 W11 O154 81.4(7)
O223 W12 O124 100.9(10)
O223 W12 O119 97.5(9)
O124 W12 O119 88.9(8)
O223 W12 O231 100.2(9)
O124 W12 O231 89.7(9)
O119 W12 O231 162.2(8)
O223 W12 O125 100.4(10)
O124 W12 O125 158.6(8)
O119 W12 O125 86.2(8)
O231 W12 O125 88.7(9)
O223 W12 O218 173.6(10)
O124 W12 O218 72.7(8)
O119 W12 O218 82.5(7)
O231 W12 O218 80.1(7)
O125 W12 O218 86.0(8)
O173 W13 O195 103.1(10)
O173 W13 O234 100.8(10)
O195 W13 O234 155.9(9)
O173 W13 O141 96.5(13)
O195 W13 O141 94.1(11)
O234 W13 O141 85.5(10)
O173 W13 O136 98.0(12)
O195 W13 O136 89.1(10)
O234 W13 O136 85.1(10)
O141 W13 O136 164.0(11)
O173 W13 O178 174.4(10)
O195 W13 O178 71.3(8)
O234 W13 O178 84.7(8)
O141 W13 O178 84.7(10)
O136 W13 O178 81.5(9)
O222 W14 O120 98.5(9)
O222 W14 O122 100.5(9)
O120 W14 O122 90.9(8)
O222 W14 O125 100.2(9)
O120 W14 O125 88.6(9)
O122 W14 O125 159.1(9)
O222 W14 O126 97.4(9)
O120 W14 O126 163.6(9)
O122 W14 O126 90.1(8)
O125 W14 O126 84.6(9)
O222 W14 O219 173.7(8)
O120 W14 O219 83.9(8)
O122 W14 O219 73.5(8)
O125 W14 O219 85.6(8)
O126 W14 O219 80.7(8)
O174 W15 O234 102.0(9)
O174 W15 O175 99.4(10)
O234 W15 O175 158.5(9)
O174 W15 O140 100.6(12)
O234 W15 O140 87.1(11)
O175 W15 O140 91.3(11)
O174 W15 O138 97.9(10)
O234 W15 O138 86.4(9)
O175 W15 O138 88.4(9)
O140 W15 O138 161.3(11)
O174 W15 O176 171.7(8)
O234 W15 O176 85.3(8)
O175 W15 O176 73.2(8)
O140 W15 O176 83.5(10)
O138 W15 O176 78.5(8)
O212 W16 O232 99.6(11)
O212 W16 O115 101.1(11)
O232 W16 O115 159.0(11)
O212 W16 O121 99.5(11)
O232 W16 O121 91.7(10)
O115 W16 O121 88.5(10)
O212 W16 O203 98.3(11)
O232 W16 O203 90.4(10)
O115 W16 O203 83.0(10)
O121 W16 O203 161.5(10)
O212 W16 O209 173.2(10)
O232 W16 O209 73.9(10)
O115 W16 O209 85.2(10)
O121 W16 O209 82.9(9)
O203 W16 O209 80.0(9)
O227 W17 O127 101.8(10)
O227 W17 O128 102.5(9)
O127 W17 O128 88.5(9)
O227 W17 O229 98.4(9)
O127 W17 O229 97.7(9)
O128 W17 O229 156.5(9)
O227 W17 O105 94.7(9)
O127 W17 O105 162.7(8)
O128 W17 O105 82.5(8)
O229 W17 O105 85.2(9)
O227 W17 O228 170.1(9)
O127 W17 O228 82.9(9)
O128 W17 O228 86.2(8)
O229 W17 O228 72.2(9)
O105 W17 O228 81.8(8)
O183 W18 O182 104.6(9)
O183 W18 O137 99.1(10)
O182 W18 O137 86.0(9)
O183 W18 O184 98.2(9)
O182 W18 O184 157.2(8)
O137 W18 O184 90.5(9)
O183 W18 O187 98.1(10)
O182 W18 O187 83.8(9)
O137 W18 O187 161.8(9)
O184 W18 O187 93.0(9)
O183 W18 O150 171.9(8)
O182 W18 O150 83.3(7)
O137 W18 O150 82.7(8)
O184 W18 O150 73.9(7)
O187 W18 O150 81.1(8)
O167 W19 O194 101.1(10)
O167 W19 O168 99.2(10)
O194 W19 O168 86.1(10)
O167 W19 O135 99.3(10)
O194 W19 O135 86.3(11)
O168 W19 O135 161.0(9)
O167 W19 O166 101.5(10)
O194 W19 O166 157.4(10)
O168 W19 O166 90.6(9)
O135 W19 O166 89.7(9)
O167 W19 O177 174.5(9)
O194 W19 O177 84.1(9)
O168 W19 O177 79.0(8)
O135 W19 O177 82.9(8)
O166 W19 O177 73.4(8)
O211 W20 O206 102.7(10)
O211 W20 O109 99.1(10)
O206 W20 O109 88.3(8)
O211 W20 O210 100.2(10)
O206 W20 O210 156.9(10)
O109 W20 O210 91.5(9)
O211 W20 O118 95.4(10)
O206 W20 O118 84.1(8)
O109 W20 O118 164.9(9)
O210 W20 O118 90.4(9)
O211 W20 O207 173.1(9)
O206 W20 O207 83.5(9)
O109 W20 O207 84.1(9)
O210 W20 O207 73.5(9)
O118 W20 O207 82.1(9)
O213 W21 O215 101.7(9)
O213 W21 O120 100.4(9)
O215 W21 O120 87.0(9)
O213 W21 O204 97.5(9)
O215 W21 O204 85.4(9)
O120 W21 O204 161.6(9)
O213 W21 O232 102.2(10)
O215 W21 O232 155.9(10)
O120 W21 O232 91.1(9)
O204 W21 O232 89.0(9)
O213 W21 O209 174.0(9)
O215 W21 O209 83.4(9)
O120 W21 O209 82.7(8)
O204 W21 O209 79.8(8)
O232 W21 O209 72.5(9)
O193 W22 O139 100.4(10)
O193 W22 O196 101.9(9)
O139 W22 O196 87.8(8)
O193 W22 O175 100.8(9)
O139 W22 O175 91.3(9)
O196 W22 O175 157.1(8)
O193 W22 O134 96.7(11)
O139 W22 O134 162.1(9)
O196 W22 O134 83.6(10)
O175 W22 O134 90.5(10)
O193 W22 O176 172.3(9)
O139 W22 O176 81.6(8)
O196 W22 O176 85.6(7)
O175 W22 O176 71.7(7)
O134 W22 O176 82.1(9)
O112 W23 O108 99.7(10)
O112 W23 O113 99.8(10)
O108 W23 O113 91.7(10)
O112 W23 O206 103.6(10)
O108 W23 O206 86.9(9)
O113 W23 O206 156.5(10)
O112 W23 O117 96.1(9)
O108 W23 O117 163.6(9)
O113 W23 O117 90.1(9)
O206 W23 O117 85.0(8)
O112 W23 O208 172.6(9)
O108 W23 O208 84.6(9)
O113 W23 O208 73.9(9)
O206 W23 O208 82.6(8)
O117 W23 O208 80.1(8)
O226 W24 O220 101.9(11)
O226 W24 O128 99.3(9)
O220 W24 O128 87.4(9)
O226 W24 O116 100.1(9)
O220 W24 O116 85.0(9)
O128 W24 O116 160.3(7)
O226 W24 O225 100.0(10)
O220 W24 O225 158.0(9)
O128 W24 O225 91.0(9)
O116 W24 O225 89.3(9)
O226 W24 O224 173.4(10)
O220 W24 O224 84.4(8)
O128 W24 O224 79.0(7)
O116 W24 O224 82.1(7)
O225 W24 O224 73.7(8)
O165 W25 O196 104.0(9)
O165 W25 O166 98.2(10)
O196 W25 O166 157.6(9)
O165 W25 O164 102.7(11)
O196 W25 O164 87.5(9)
O166 W25 O164 90.1(10)
O165 W25 O181 94.7(11)
O196 W25 O181 86.2(9)
O166 W25 O181 89.6(10)
O164 W25 O181 162.5(9)
O165 W25 O177 169.9(10)
O196 W25 O177 84.5(7)
O166 W25 O177 73.1(8)
O164 W25 O177 82.8(8)
O181 W25 O177 80.3(8)
O214 W26 O210 99.7(10)
O214 W26 O119 99.2(9)
O210 W26 O119 89.5(9)
O214 W26 O111 96.0(9)
O210 W26 O111 89.0(9)
O119 W26 O111 164.8(8)
O214 W26 O215 104.3(10)
O210 W26 O215 155.9(8)
O119 W26 O215 88.8(8)
O111 W26 O215 86.5(9)
O214 W26 O207 171.7(10)
O210 W26 O207 72.1(8)
O119 W26 O207 82.6(7)
O111 W26 O207 82.5(8)
O215 W26 O207 83.8(8)
O197 W27 O204 104.9(10)
O197 W27 O111 103.0(10)
O204 W27 O111 87.3(9)
O197 W27 O201 98.2(10)
O204 W27 O201 89.3(9)
O111 W27 O201 158.6(9)
O197 W27 O198 98.9(11)
O204 W27 O198 156.2(10)
O111 W27 O198 87.6(10)
O201 W27 O198 87.1(10)
O197 W27 O205 169.0(9)
O204 W27 O205 83.9(8)
O111 W27 O205 83.8(8)
O201 W27 O205 74.9(8)
O198 W27 O205 72.4(9)
O192 W28 O195 100.5(10)
O192 W28 O137 98.3(11)
O195 W28 O137 89.3(10)
O192 W28 O180 100.0(11)
O195 W28 O180 90.0(10)
O137 W28 O180 161.5(9)
O192 W28 O194 102.5(10)
O195 W28 O194 156.9(9)
O137 W28 O194 88.0(10)
O180 W28 O194 85.5(10)
O192 W28 O178 171.5(9)
O195 W28 O178 71.0(8)
O137 W28 O178 82.8(8)
O180 W28 O178 79.4(8)
O194 W28 O178 85.9(8)
O233 W29 O116 100.1(10)
O233 W29 O113 97.7(12)
O116 W29 O113 89.6(9)
O233 W29 O115 103.1(12)
O116 W29 O115 89.5(9)
O113 W29 O115 159.0(9)
O233 W29 O110 97.2(11)
O116 W29 O110 162.7(8)
O113 W29 O110 89.3(10)
O115 W29 O110 85.5(10)
O233 W29 O208 171.4(11)
O116 W29 O208 80.2(8)
O113 W29 O208 73.7(9)
O115 W29 O208 85.5(9)
O110 W29 O208 82.9(9)
O191 W30 O134 101.2(12)
O191 W30 O181 99.4(11)
O134 W30 O181 86.7(11)
O191 W30 O172 103.6(11)
O134 W30 O172 87.7(11)
O181 W30 O172 157.0(10)
O191 W30 O132 101.3(12)
O134 W30 O132 157.6(12)
O181 W30 O132 89.4(11)
O172 W30 O132 87.3(10)
O191 W30 O179 174.3(11)
O134 W30 O179 82.2(10)
O181 W30 O179 85.4(9)
O172 W30 O179 71.7(9)
O132 W30 O179 75.5(10)
O171 W31 O172 102.7(12)
O171 W31 O141 100.0(12)
O172 W31 O141 157.0(12)
O171 W31 O140 103.1(13)
O172 W31 O140 88.3(11)
O141 W31 O140 83.2(13)
O171 W31 O170 102.6(12)
O172 W31 O170 89.4(11)
O141 W31 O170 89.1(12)
O140 W31 O170 154.1(12)
O171 W31 O179 174.2(11)
O172 W31 O179 72.8(9)
O141 W31 O179 84.8(10)
O140 W31 O179 80.7(10)
O170 W31 O179 74.0(10)
O202 W32 O110 100.6(11)
O202 W32 O203 103.8(11)
O110 W32 O203 85.9(10)
O202 W32 O201 102.1(10)
O110 W32 O201 157.1(10)
O203 W32 O201 90.7(10)
O202 W32 O200 101.0(11)
O110 W32 O200 87.4(11)
O203 W32 O200 155.0(10)
O201 W32 O200 86.2(10)
O202 W32 O205 171.3(10)
O110 W32 O205 83.7(9)
O203 W32 O205 83.9(9)
O201 W32 O205 73.5(8)
O200 W32 O205 71.5(9)
O169 W33 O170 99.5(12)
O169 W33 O180 104.9(10)
O170 W33 O180 88.0(11)
O169 W33 O168 104.1(10)
O170 W33 O168 156.4(11)
O180 W33 O168 84.8(9)
O169 W33 O132 99.6(11)
O170 W33 O132 88.6(11)
O180 W33 O132 155.5(11)
O168 W33 O132 88.7(10)
O169 W33 O179 170.7(10)
O170 W33 O179 73.6(10)
O180 W33 O179 81.4(9)
O168 W33 O179 83.1(8)
O132 W33 O179 74.4(10)
O199 W34 O200 99.9(12)
O199 W34 O198 101.2(12)
O200 W34 O198 89.6(12)
O199 W34 O108 102.0(12)
O200 W34 O108 88.8(11)
O198 W34 O108 156.7(11)
O199 W34 O109 102.5(11)
O200 W34 O109 157.5(11)
O198 W34 O109 87.8(10)
O108 W34 O109 84.9(9)
O199 W34 O205 173.0(11)
O200 W34 O205 75.4(10)
O198 W34 O205 73.9(10)
O108 W34 O205 83.2(9)
O109 W34 O205 82.5(8)
O152 Zn39 O130 92.1(8)
O152 Zn39 O104 174.6(9)
O130 Zn39 O104 90.0(7)
O152 Zn39 O131 87.9(9)
O130 Zn39 O131 89.9(8)
O104 Zn39 O131 97.0(8)
O152 Zn39 O100 90.9(8)
O130 Zn39 O100 172.1(9)
O104 Zn39 O100 86.4(8)
O131 Zn39 O100 97.5(9)
O152 Zn39 O129 90.5(9)
O130 Zn39 O129 89.1(8)
O104 Zn39 O129 84.6(8)
O131 Zn39 O129 178.1(8)
O100 Zn39 O129 83.6(9)
O152 P40 O146 110.7(13)
O152 P40 O147 108.2(12)
O146 P40 O147 113.0(12)
O152 P40 C18 108.2(11)
O146 P40 C18 107.8(11)
O147 P40 C18 108.9(11)
O130 P41 O145 109.4(11)
O130 P41 O189 110.0(11)
O145 P41 O189 111.9(11)
O130 P41 C24 108.1(10)
O145 P41 C24 110.5(11)
O189 P41 C24 106.9(10)
O104 P42 O106 108.5(11)
O104 P42 O105 110.4(11)
O106 P42 O105 112.7(11)
O104 P42 C7 105.4(10)
O106 P42 C7 109.7(10)
O105 P42 C7 109.9(10)
O103 P100 O100 111.7(13)
O103 P100 O102 110.2(12)
O100 P100 O102 113.5(12)
O103 P100 C12 108.4(11)
O100 P100 C12 105.3(11)
O102 P100 C12 107.4(11)
O151 P101 O149 112.0(12)
O151 P101 O154 107.8(11)
O149 P101 O154 109.8(11)
O151 P101 O150 108.7(11)
O149 P101 O150 109.0(11)
O154 P101 O150 109.5(10)
O177 P102 O179 109.0(13)
O177 P102 O178 111.8(12)
O179 P102 O178 107.2(12)
O177 P102 O176 114.1(11)
O179 P102 O176 105.8(12)
O178 P102 O176 108.6(11)
O207 P103 O209 113.5(13)
O207 P103 O208 108.5(14)
O209 P103 O208 111.8(13)
O207 P103 O205 106.1(12)
O209 P103 O205 106.4(14)
O208 P103 O205 110.5(12)
O219 P104 O218 109.4(11)
O219 P104 O228 105.1(12)
O218 P104 O228 110.3(11)
O219 P104 O224 112.2(11)
O218 P104 O224 112.0(12)
O228 P104 O224 107.7(11)

loop_
_geom_bond_atom_site_label_1
_geom_bond_atom_site_label_2
_geom_bond_distance
O100 P100 1.52(2)
O100 Zn39 2.12(2)
O102 P100 1.56(2)
O102 W5 2.03(2)
O103 P100 1.52(2)
O103 W7 2.04(2)
O104 P42 1.483(19)
O104 Zn39 2.088(17)
O105 P42 1.55(2)
O105 W17 2.05(2)
O106 P42 1.496(19)
O106 W9 2.027(18)
O108 W34 1.91(2)
O108 W23 1.92(2)
O109 W20 1.891(19)
O109 W34 1.957(19)
O110 W32 1.86(2)
O110 W29 1.98(2)
O111 W27 1.90(2)
O111 W26 1.96(2)
O112 W23 1.72(2)
O113 W29 1.89(3)
O113 W23 1.93(2)
O115 W16 1.86(2)
O115 W29 1.95(3)
O116 W29 1.862(17)
O116 W24 1.931(18)
O117 W9 1.827(19)
O117 W23 1.965(19)
O118 W7 1.78(2)
O118 W20 2.02(2)
O119 W12 1.879(17)
O119 W26 1.923(17)
O120 W14 1.873(19)
O120 W21 1.907(19)
O121 W10 1.87(2)
O121 W16 1.90(2)
O122 W10 1.894(18)
O122 W14 1.907(18)
O123 W9 1.852(18)
O123 W7 1.936(18)
O124 W12 1.84(2)
O124 W7 1.94(2)
O125 W14 1.91(2)
O125 W12 1.94(2)
O126 W5 1.82(2)
O126 W14 2.00(2)
O127 W17 1.80(2)
O127 W10 2.022(19)
O128 W24 1.898(19)
O128 W17 1.914(19)
O129 Zn39 2.18(2)
O130 P41 1.498(19)
O130 Zn39 2.031(17)
O131 Zn39 2.11(2)
O132 W33 1.92(3)
O132 W30 1.96(3)
O134 W30 1.80(3)
O134 W22 2.04(3)
O135 W4 1.87(2)
O135 W19 1.92(2)
O136 W2 1.87(3)
O136 W13 1.93(3)
O137 W18 1.89(2)
O137 W28 1.90(2)
O138 W1 1.88(2)
O138 W15 1.92(2)
O139 W6 1.88(2)
O139 W22 1.92(2)
O140 W15 1.88(3)
O140 W31 1.94(3)
O141 W31 1.92(3)
O141 W13 1.92(3)
O142 W6 1.90(2)
O142 W8 1.909(19)
O143 W8 1.79(2)
O143 W3 2.04(2)
O144 W11 1.87(2)
O144 W4 2.01(2)
O145 P41 1.50(2)
O145 W1 2.08(2)
O146 P40 1.53(2)
O146 W11 2.05(2)
O147 P40 1.57(2)
O147 W2 1.99(2)
O149 P101 1.54(2)
O149 W1 2.29(2)
O149 W6 2.420(19)
O150 P101 1.561(18)
O150 W2 2.310(17)
O150 W18 2.389(16)
O151 P101 1.53(2)
O151 W4 2.37(2)
O151 W3 2.42(2)
O152 P40 1.51(2)
O152 Zn39 1.98(2)
O154 P101 1.55(2)
O154 W8 2.266(17)
O154 W11 2.284(17)
O155 W11 1.72(2)
O156 W8 1.73(2)
O157 W1 1.73(2)
O158 W6 1.836(19)
O158 W1 1.950(19)
O159 W6 1.723(18)
O160 W3 1.888(18)
O160 W6 1.923(18)
O161 W3 1.66(2)
O162 W4 1.85(2)
O162 W3 1.89(2)
O163 W4 1.68(2)
O164 W3 1.86(3)
O164 W25 1.92(3)
O165 W25 1.72(2)
O166 W25 1.88(2)
O166 W19 1.93(2)
O167 W19 1.68(2)
O168 W19 1.89(2)
O168 W33 1.91(2)
O169 W33 1.76(2)
O170 W33 1.87(3)
O170 W31 1.97(3)
O171 W31 1.65(3)
O172 W31 1.89(2)
O172 W30 1.94(2)
O173 W13 1.67(2)
O174 W15 1.71(2)
O175 W15 1.87(2)
O175 W22 1.96(2)
O176 P102 1.601(19)
O176 W15 2.338(19)
O176 W22 2.348(18)
O177 P102 1.49(2)
O177 W19 2.36(2)
O177 W25 2.411(19)
O178 P102 1.55(2)
O178 W13 2.35(2)
O178 W28 2.374(19)
O179 P102 1.55(2)
O179 W31 2.37(2)
O179 W30 2.38(2)
O179 W33 2.46(2)
O180 W33 1.89(2)
O180 W28 1.91(2)
O181 W30 1.89(2)
O181 W25 1.93(3)
O182 W18 1.88(2)
O182 W4 1.90(2)
O183 W18 1.71(2)
O184 W18 1.907(18)
O184 W2 1.943(17)
O185 W2 1.71(2)
O186 W2 1.889(19)
O186 W1 1.912(19)
O187 W11 1.87(2)
O187 W18 1.94(2)
O188 W11 1.909(19)
O188 W8 1.931(19)
O189 P41 1.57(2)
O189 W8 2.042(18)
O191 W30 1.71(3)
O192 W28 1.67(2)
O193 W22 1.71(2)
O194 W19 1.85(2)
O194 W28 1.97(2)
O195 W28 1.88(2)
O195 W13 1.90(2)
O196 W25 1.869(18)
O196 W22 1.934(19)
O197 W27 1.72(2)
O198 W34 1.86(3)
O198 W27 1.98(3)
O199 W34 1.69(3)
O200 W34 1.82(3)
O200 W32 2.00(3)
O201 W27 1.93(2)
O201 W32 1.94(2)
O202 W32 1.74(2)
O203 W32 1.89(2)
O203 W16 1.92(2)
O204 W27 1.86(2)
O204 W21 1.955(19)
O205 P103 1.56(2)
O205 W27 2.37(2)
O205 W34 2.39(2)
O205 W32 2.43(2)
O206 W20 1.844(18)
O206 W23 1.945(18)
O207 P103 1.52(2)
O207 W20 2.35(2)
O207 W26 2.39(2)
O208 P103 1.54(2)
O208 W23 2.37(3)
O208 W29 2.41(2)
O209 P103 1.54(3)
O209 W21 2.36(2)
O209 W16 2.37(2)
O210 W20 1.89(2)
O210 W26 1.91(2)
O211 W20 1.78(3)
O212 W16 1.68(3)
O213 W21 1.66(2)
O214 W26 1.71(2)
O215 W21 1.83(2)
O215 W26 1.97(2)
O216 W9 1.74(2)
O217 W7 1.68(3)
O218 P104 1.55(2)
O218 W7 2.32(2)
O218 W12 2.40(2)
O219 P104 1.55(2)
O219 W14 2.353(19)
O219 W10 2.395(19)
O220 W24 1.88(2)
O220 W10 1.92(2)
O221 W10 1.71(2)
O222 W14 1.70(2)
O223 W12 1.73(2)
O224 P104 1.58(2)
O224 W9 2.29(2)
O224 W24 2.347(19)
O225 W24 1.93(3)
O225 W9 1.95(2)
O226 W24 1.71(2)
O227 W17 1.73(2)
O228 P104 1.57(2)
O228 W17 2.24(2)
O228 W5 2.28(2)
O229 W5 1.93(2)
O229 W17 1.94(2)
O230 W5 1.70(2)
O231 W5 1.90(2)
O231 W12 1.912(19)
O232 W16 1.85(2)
O232 W21 1.96(2)
O233 W29 1.67(2)
O234 W15 1.873(19)
O234 W13 1.913(19)
O235 C28 1.236(18)
O236 C28 1.36(4)
O237 C27 1.55(4)
O238 C27 0.964(18)
O239 C26 0.998(18)
O240 C26 1.54(4)
O241 C25 1.33(4)
O242 C25 1.31(4)
C5 C1 1.3900
C5 C4 1.3900
C1 C24 1.3900
C24 C2 1.3900
C24 P41 1.832(15)
C2 C3 1.3900
C3 C4 1.3900
C4 C25 1.38(3)
C6 C8 1.3900
C6 C7 1.3900
C8 C9 1.3900
C9 C10 1.3900
C9 C26 1.395(13)
C10 C11 1.3900
C11 C7 1.3900
C7 P42 1.822(14)
C13 C12 1.3900
C13 C14 1.3900
C12 C17 1.3900
C12 P100 1.883(15)
C17 C16 1.3900
C16 C15 1.3900
C15 C27 1.354(18)
C15 C14 1.3900
C19 C18 1.3900
C19 C20 1.3900
C18 C23 1.3900
C18 P40 1.771(15)
C23 C22 1.3900
C22 C21 1.3900
C21 C20 1.3900
C21 C28 1.48(3)
